data_9005489
loop_
_publ_author_name
'Mookherjee, M.'
'Redfern, S. A. T.'
'Zhang, M.'

_publ_section_title
;
 Thermal response of structure and hydroxyl ion of phengite-2M_1:
 an in situ neutron diffraction and FTIR study
 Sample: T2 = 300 degrees C
;
_journal_name_full 'European Journal of Mineralogy'
_journal_page_first 545
_journal_page_last 555
_journal_paper_doi 10.1127/0935-1221/2001/0013-0545
_journal_volume 13
_journal_year 2001
_chemical_formula_sum 'Al2.28 F0.04 Fe0.28 H1.96 K0.475 Mg0.2 Na0.025 O11.96 Si3.24'
_chemical_name_mineral Phengite
_space_group_IT_number 15
_symmetry_space_group_name_Hall '-C 2yc'
_symmetry_space_group_name_H-M 'C 1 2/c 1'
_cell_angle_alpha 90
_cell_angle_beta 95.727
_cell_angle_gamma 90
_cell_length_a 5.2279
_cell_length_b 9.0745
_cell_length_c 20.096
_cell_formula_units_Z 4
_cell_volume 948.607
_database_code_amcsd 0006876
_exptl_crystal_density_diffrn 2.705
_cod_original_formula_sum 'K.475 Na.025 Al2.28 Mg.2 Fe.28 Si3.24 O11.96 F.04 H1.96'
_cod_database_code 9005489

loop_
_space_group_symop_operation_xyz
x,y,z
1/2+x,1/2+y,z
x,-y,1/2+z
1/2+x,1/2-y,1/2+z
-x,y,1/2-z
1/2-x,1/2+y,1/2-z
-x,-y,-z
1/2-x,1/2-y,-z

loop_
_atom_site_aniso_label
_atom_site_aniso_U_11
_atom_site_aniso_U_22
_atom_site_aniso_U_33
_atom_site_aniso_U_12
_atom_site_aniso_U_13
_atom_site_aniso_U_23
H1 0.10900 0.05200 0.10000 0.06000 0.01100 0.00200

loop_
_atom_site_label
_atom_site_fract_x
_atom_site_fract_y
_atom_site_fract_z
_atom_site_occupancy
_atom_site_U_iso_or_equiv
K 0.00000 0.09800 0.25000 0.47500 0.04400
Na 0.00000 0.09800 0.25000 0.02500 0.04400
Al 0.23600 0.08070 -0.00120 0.76000 0.01800
Mg 0.23600 0.08070 -0.00120 0.10000 0.01800
Fe 0.23600 0.08070 -0.00120 0.14000 0.01800
SiT1 0.45700 0.92400 0.13280 0.81000 0.03400
AlT1 0.45700 0.92400 0.13280 0.19000 0.03400
SiT2 0.45200 0.26300 0.13550 0.81000 0.00800
AlT2 0.45200 0.26300 0.13550 0.19000 0.00800
O1 0.45800 0.94300 0.05210 1.00000 0.01900
O2 0.39400 0.25550 0.05480 1.00000 0.01600
O3 0.45900 0.56070 0.05070 0.98000 0.02600
F3 0.45900 0.56070 0.05070 0.02000 0.02600
O4 0.44200 0.09580 0.16860 1.00000 0.02500
O5 0.23100 0.82430 0.15790 1.00000 0.03300
O6 0.24300 0.35740 0.17110 1.00000 0.02000
H1 0.34300 0.64300 0.05800 0.98000 ?

loop_
_cod_related_entry_id
_cod_related_entry_database
_cod_related_entry_code
1 AMCSD 0006876
